data_4029166
loop_
_publ_author_name
'Basu, Arghya'
'Das, Gopal'

_publ_section_title
;
 A C3v-Symmetric Tripodal Urea Receptor for Anions and Ion Pairs:
 Formation of Dimeric Capsular Assemblies of the Receptor during Anion and
 Ion Pair Coordination.
;
_journal_issue 6
_journal_name_full 'The Journal of organic chemistry'
_journal_page_first 2647
_journal_page_last 2656
_journal_paper_doi 10.1021/jo500102e
_journal_volume 79
_journal_year 2014
_chemical_formula_sum 'C61 H79 N11 O19 S'
_chemical_formula_weight 1302.42
_chemical_name_systematic
; 
 ? 
;
_space_group_IT_number 2
_symmetry_cell_setting triclinic
_symmetry_space_group_name_Hall '-P 1'
_symmetry_space_group_name_H-M 'P -1'
_atom_sites_solution_hydrogens geom
_atom_sites_solution_primary direct
_atom_sites_solution_secondary difmap
_audit_creation_method SHELXL-97
_cell_angle_alpha 103.700(3)
_cell_angle_beta 106.612(3)
_cell_angle_gamma 98.493(3)
_cell_formula_units_Z 2
_cell_length_a 11.3397(10)
_cell_length_b 18.6819(17)
_cell_length_c 18.7690(16)
_cell_measurement_reflns_used 3236
_cell_measurement_temperature 298(2)
_cell_volume 3601.4(6)
_computing_cell_refinement 'Bruker SMART'
_computing_data_collection 'Bruker SMART'
_computing_data_reduction 'Bruker SAINT'
_computing_molecular_graphics 'Bruker SHELXTL'
_computing_publication_material 'Bruker SHELXTL'
_computing_structure_refinement 'SHELXL-97 (Sheldrick, 1997)'
_computing_structure_solution 'SHELXS-97 (Sheldrick, 1990)'
_diffrn_ambient_temperature 298(2)
_diffrn_measured_fraction_theta_full 0.981
_diffrn_measured_fraction_theta_max 0.981
_diffrn_measurement_device_type 'CCD area detector'
_diffrn_measurement_method 'phi and omega scans'
_diffrn_radiation_monochromator graphite
_diffrn_radiation_source 'fine-focus sealed tube'
_diffrn_radiation_type MoK\a
_diffrn_radiation_wavelength 0.71073
_diffrn_reflns_av_R_equivalents 0.0401
_diffrn_reflns_av_sigmaI/netI 0.1139
_diffrn_reflns_limit_h_max 15
_diffrn_reflns_limit_h_min -15
_diffrn_reflns_limit_k_max 25
_diffrn_reflns_limit_k_min -25
_diffrn_reflns_limit_l_max 25
_diffrn_reflns_limit_l_min -25
_diffrn_reflns_number 27840
_diffrn_reflns_theta_full 28.48
_diffrn_reflns_theta_max 28.48
_diffrn_reflns_theta_min 1.15
_exptl_absorpt_coefficient_mu 0.118
_exptl_absorpt_correction_T_max 0.972
_exptl_absorpt_correction_T_min 0.963
_exptl_absorpt_correction_type multi-scan
_exptl_absorpt_process_details SADBAS
_exptl_crystal_colour yellow
_exptl_crystal_density_diffrn 1.201
_exptl_crystal_density_method 'not measured'
_exptl_crystal_description block
_exptl_crystal_F_000 1380
_exptl_crystal_size_max 0.32
_exptl_crystal_size_mid 0.28
_exptl_crystal_size_min 0.24
_platon_squeeze_details
;
;
_refine_diff_density_max 0.438
_refine_diff_density_min -0.324
_refine_diff_density_rms 0.064
_refine_ls_extinction_method none
_refine_ls_goodness_of_fit_ref 0.990
_refine_ls_hydrogen_treatment mixed
_refine_ls_matrix_type full
_refine_ls_number_parameters 827
_refine_ls_number_reflns 17883
_refine_ls_number_restraints 3
_refine_ls_restrained_S_all 0.990
_refine_ls_R_factor_all 0.1905
_refine_ls_R_factor_gt 0.0880
_refine_ls_shift/su_max 0.000
_refine_ls_shift/su_mean 0.000
_refine_ls_structure_factor_coef Fsqd
_refine_ls_weighting_details 'calc w=1/[\s^2^(Fo^2^)+(0.1180P)^2^+0.0000P] where P=(Fo^2^+2Fc^2^)/3'
_refine_ls_weighting_scheme calc
_refine_ls_wR_factor_gt 0.2338
_refine_ls_wR_factor_ref 0.2755
_reflns_number_gt 8201
_reflns_number_total 17883
_reflns_threshold_expression >2sigma(I)
_cod_data_source_file jo500102e_si_002.cif
_cod_data_source_block complex2
_cod_depositor_comments
;
The following automatic conversions were performed:

'_symmetry_cell_setting' value 'Triclinic' changed to 'triclinic'
according to
/usr/data/users/saulius/crontab/automatic-downloads/current/ACS/lib/dictionaries/cif_core.dic
dictionary named 'cif_core.dic' version 2.4.2 from 2011-04-26.

Automatic conversion script
Id: cif_fix_values 2281 2013-09-26 08:29:07Z andrius 
;
_cod_database_code 4029166

loop_
_symmetry_equiv_pos_as_xyz
'x, y, z'
'-x, -y, -z'

loop_
_atom_site_label
_atom_site_type_symbol
_atom_site_fract_x
_atom_site_fract_y
_atom_site_fract_z
_atom_site_U_iso_or_equiv
_atom_site_adp_type
_atom_site_occupancy
_atom_site_symmetry_multiplicity
_atom_site_calc_flag
_atom_site_refinement_flags
S1 S 0.39234(10) 0.19573(6) 0.22850(7) 0.0652(3) Uani 1 1 d .
N1 N 0.1020(4) 1.24986(19) 0.6449(2) 0.0656(10) Uani 1 1 d .
C2 C 0.2823(4) 1.2139(2) 0.6097(3) 0.0827(13) Uani 1 1 d .
H2A H 0.2256 1.1797 0.5602 0.099 Uiso 1 1 calc R
H2B H 0.3627 1.2322 0.6040 0.099 Uiso 1 1 calc R
C1 C 0.2261(4) 1.2787(2) 0.6374(3) 0.0766(12) Uani 1 1 d .
H1A H 0.2834 1.3115 0.6875 0.092 Uiso 1 1 calc R
H1B H 0.2147 1.3082 0.6008 0.092 Uiso 1 1 calc R
O1 O 0.2988(3) 1.17731(17) 0.66924(18) 0.0856(9) Uani 1 1 d .
C3 C 0.3392(4) 1.1093(3) 0.6559(3) 0.0730(12) Uani 1 1 d .
C6 C 0.4062(4) 0.9712(2) 0.6350(3) 0.0705(11) Uani 1 1 d .
C8 C 0.3930(4) 1.0869(3) 0.6007(3) 0.0823(13) Uani 1 1 d .
H8 H 0.4059 1.1171 0.5695 0.099 Uiso 1 1 calc R
C4 C 0.3236(4) 1.0645(3) 0.7020(3) 0.0853(14) Uani 1 1 d .
H4 H 0.2906 1.0810 0.7414 0.102 Uiso 1 1 calc R
C7 C 0.4282(4) 1.0181(3) 0.5917(3) 0.0821(13) Uani 1 1 d .
H7 H 0.4678 1.0034 0.5553 0.099 Uiso 1 1 calc R
C5 C 0.3552(4) 0.9966(3) 0.6914(3) 0.0787(13) Uani 1 1 d .
H5 H 0.3421 0.9668 0.7230 0.094 Uiso 1 1 calc R
N2 N 0.4373(3) 0.8997(2) 0.6247(2) 0.0780(10) Uani 1 1 d .
H2N H 0.4639 0.8854 0.6656 0.094 Uiso 1 1 calc R
N3 N 0.4499(3) 0.7831(2) 0.5632(2) 0.0808(11) Uani 1 1 d .
H3N H 0.4643 0.7773 0.6088 0.097 Uiso 1 1 calc R
C9 C 0.4288(4) 0.8518(3) 0.5557(3) 0.0740(12) Uani 1 1 d .
O2 O 0.4060(3) 0.86812(17) 0.4945(2) 0.0900(10) Uani 1 1 d .
C10 C 0.4504(4) 0.7211(3) 0.5037(3) 0.0792(13) Uani 1 1 d .
C15 C 0.4108(5) 0.7163(3) 0.4252(3) 0.0925(15) Uani 1 1 d .
H15 H 0.3790 0.7549 0.4086 0.111 Uiso 1 1 calc R
C11 C 0.4934(5) 0.6613(3) 0.5275(3) 0.1054(18) Uani 1 1 d .
H11 H 0.5163 0.6632 0.5797 0.127 Uiso 1 1 calc R
C14 C 0.4191(6) 0.6545(3) 0.3728(3) 0.1080(17) Uani 1 1 d .
H14 H 0.3930 0.6507 0.3201 0.130 Uiso 1 1 calc R
C13 C 0.4659(6) 0.5980(3) 0.3979(4) 0.1075(18) Uani 1 1 d .
C12 C 0.5019(6) 0.5999(3) 0.4737(5) 0.122(2) Uani 1 1 d .
H12 H 0.5317 0.5603 0.4891 0.146 Uiso 1 1 calc R
N4 N 0.4749(8) 0.5339(4) 0.3400(6) 0.173(3) Uani 1 1 d .
O4 O 0.4428(9) 0.5329(4) 0.2720(5) 0.236(4) Uani 1 1 d .
O3 O 0.5105(7) 0.4818(4) 0.3631(4) 0.217(3) Uani 1 1 d .
C17 C 0.1373(5) 1.2865(2) 0.7861(3) 0.0883(14) Uani 1 1 d .
H17A H 0.2284 1.2967 0.7986 0.106 Uiso 1 1 calc R
H17B H 0.1175 1.3180 0.8283 0.106 Uiso 1 1 calc R
C16 C 0.0754(5) 1.3010(2) 0.7113(3) 0.0822(14) Uani 1 1 d .
H16A H 0.1065 1.3535 0.7152 0.099 Uiso 1 1 calc R
H16B H -0.0152 1.2922 0.7009 0.099 Uiso 1 1 calc R
O5 O 0.0860(3) 1.20825(16) 0.77334(16) 0.0802(9) Uani 1 1 d .
C21 C 0.1790(4) 1.1104(2) 0.9535(2) 0.0609(10) Uani 1 1 d .
C18 C 0.1242(4) 1.1784(2) 0.8351(3) 0.0681(11) Uani 1 1 d .
C22 C 0.2211(4) 1.1877(2) 0.9685(3) 0.0688(11) Uani 1 1 d .
H22 H 0.2687 1.2171 1.0190 0.083 Uiso 1 1 calc R
C20 C 0.1091(4) 1.0679(2) 0.8773(2) 0.0646(11) Uani 1 1 d .
H20 H 0.0794 1.0159 0.8655 0.077 Uiso 1 1 calc R
C19 C 0.0838(4) 1.1026(2) 0.8190(2) 0.0679(11) Uani 1 1 d .
H19 H 0.0383 1.0735 0.7680 0.082 Uiso 1 1 calc R
C23 C 0.1941(4) 1.2221(2) 0.9103(3) 0.0753(12) Uani 1 1 d .
H23 H 0.2226 1.2741 0.9215 0.090 Uiso 1 1 calc R
N5 N 0.2072(3) 1.08113(19) 1.01732(19) 0.0661(9) Uani 1 1 d .
H5N H 0.2555 1.1132 1.0607 0.079 Uiso 1 1 calc R
N6 N 0.2118(3) 1.00313(18) 1.0941(2) 0.0699(9) Uani 1 1 d .
H6N H 0.2485 1.0448 1.1308 0.084 Uiso 1 1 calc R
C24 C 0.1695(4) 1.0097(2) 1.0207(3) 0.0647(11) Uani 1 1 d .
O6 O 0.1070(3) 0.95704(16) 0.96261(17) 0.0819(9) Uani 1 1 d .
C25 C 0.2030(4) 0.9384(2) 1.1169(2) 0.0637(11) Uani 1 1 d .
C30 C 0.1260(4) 0.8672(2) 1.0691(3) 0.0688(11) Uani 1 1 d .
H30 H 0.0786 0.8610 1.0177 0.083 Uiso 1 1 calc R
C29 C 0.1215(4) 0.8067(2) 1.0991(3) 0.0731(12) Uani 1 1 d .
H29 H 0.0707 0.7595 1.0678 0.088 Uiso 1 1 calc R
C26 C 0.2731(4) 0.9452(3) 1.1935(3) 0.0769(12) Uani 1 1 d .
H26 H 0.3246 0.9919 1.2255 0.092 Uiso 1 1 calc R
C27 C 0.2681(5) 0.8854(3) 1.2226(3) 0.0855(14) Uani 1 1 d .
H27 H 0.3152 0.8910 1.2739 0.103 Uiso 1 1 calc R
C28 C 0.1914(5) 0.8158(3) 1.1746(3) 0.0761(12) Uani 1 1 d .
N7 N 0.1815(5) 0.7503(3) 1.2048(4) 0.1091(15) Uani 1 1 d .
O7 O 0.2364(5) 0.7616(2) 1.2750(3) 0.1487(17) Uani 1 1 d .
O8 O 0.1194(5) 0.6892(2) 1.1592(3) 0.1472(17) Uani 1 1 d .
C31 C -0.0063(4) 1.2260(2) 0.5691(3) 0.0726(12) Uani 1 1 d .
H31A H -0.0462 1.2678 0.5636 0.087 Uiso 1 1 calc R
H31B H 0.0248 1.2117 0.5259 0.087 Uiso 1 1 calc R
C32 C -0.1005(4) 1.1601(2) 0.5681(3) 0.0767(13) Uani 1 1 d .
H32A H -0.1326 1.1734 0.6110 0.092 Uiso 1 1 calc R
H32B H -0.1710 1.1428 0.5196 0.092 Uiso 1 1 calc R
O9 O -0.0293(3) 1.10370(14) 0.57610(16) 0.0710(8) Uani 1 1 d .
C36 C -0.1594(4) 0.9044(2) 0.6211(2) 0.0624(11) Uani 1 1 d .
C33 C -0.0810(4) 1.0385(2) 0.5903(2) 0.0602(10) Uani 1 1 d .
C34 C -0.0033(4) 0.9880(2) 0.5959(2) 0.0633(11) Uani 1 1 d .
H34 H 0.0748 0.9984 0.5890 0.076 Uiso 1 1 calc R
C38 C -0.1955(4) 1.0233(2) 0.5996(3) 0.0730(12) Uani 1 1 d .
H38 H -0.2465 1.0578 0.5961 0.088 Uiso 1 1 calc R
C35 C -0.0427(4) 0.9229(2) 0.6115(2) 0.0663(11) Uani 1 1 d .
H35 H 0.0103 0.8894 0.6159 0.080 Uiso 1 1 calc R
C37 C -0.2362(4) 0.9569(2) 0.6142(2) 0.0692(11) Uani 1 1 d .
H37 H -0.3155 0.9465 0.6196 0.083 Uiso 1 1 calc R
N8 N -0.2007(3) 0.83875(16) 0.6399(2) 0.0723(10) Uani 1 1 d .
H8N H -0.2416 0.8416 0.6723 0.087 Uiso 1 1 calc R
N9 N -0.2075(3) 0.71750(17) 0.6433(2) 0.0712(10) Uani 1 1 d .
H9N H -0.2447 0.7299 0.6769 0.085 Uiso 1 1 calc R
C39 C -0.1779(4) 0.7707(2) 0.6084(3) 0.0682(11) Uani 1 1 d .
O10 O -0.1379(3) 0.75847(14) 0.55429(19) 0.0861(9) Uani 1 1 d .
C40 C -0.1840(4) 0.6450(2) 0.6303(2) 0.0625(11) Uani 1 1 d .
C43 C -0.1332(5) 0.5038(3) 0.6152(4) 0.0923(16) Uani 1 1 d .
C41 C -0.1990(5) 0.6070(3) 0.6816(3) 0.0952(16) Uani 1 1 d .
H41 H -0.2266 0.6289 0.7220 0.114 Uiso 1 1 calc R
C45 C -0.1468(5) 0.6110(2) 0.5694(3) 0.0955(16) Uani 1 1 d .
H45 H -0.1398 0.6351 0.5322 0.115 Uiso 1 1 calc R
C44 C -0.1203(5) 0.5407(3) 0.5643(4) 0.1061(18) Uani 1 1 d .
H44 H -0.0926 0.5184 0.5242 0.127 Uiso 1 1 calc R
C42 C -0.1730(5) 0.5340(3) 0.6741(4) 0.1034(17) Uani 1 1 d .
H42 H -0.1832 0.5078 0.7091 0.124 Uiso 1 1 calc R
N10 N -0.1010(5) 0.4303(3) 0.6093(4) 0.1220(18) Uani 1 1 d .
O12 O -0.1199(5) 0.3972(3) 0.6540(4) 0.170(2) Uani 1 1 d .
O11 O -0.0522(7) 0.4077(3) 0.5627(4) 0.204(3) Uani 1 1 d .
N11 N 0.2726(6) 0.7378(4) 0.8784(4) 0.143(2) Uani 1 1 d .
C46 C 0.2946(9) 0.6996(7) 0.8054(6) 0.240(6) Uani 1 1 d .
H46A H 0.2869 0.6460 0.7996 0.288 Uiso 1 1 calc R
H46B H 0.3788 0.7214 0.8071 0.288 Uiso 1 1 calc R
C52 C 0.3435(11) 0.9497(7) 0.8861(7) 0.222(5) Uani 1 1 d .
H52A H 0.3128 0.9690 0.9283 0.266 Uiso 1 1 calc R
H52B H 0.2786 0.9445 0.8374 0.266 Uiso 1 1 calc R
C50 C 0.2613(9) 0.8173(6) 0.8877(6) 0.178(3) Uani 1 1 d .
H50B H 0.2456 0.8358 0.9362 0.214 Uiso 1 1 calc R
H50A H 0.1875 0.8175 0.8460 0.214 Uiso 1 1 calc R
C53 C 0.4663(11) 1.0049(6) 0.8946(6) 0.225(4) Uani 1 1 d .
H53A H 0.5273 1.0134 0.9450 0.337 Uiso 1 1 calc R
H53B H 0.4477 1.0521 0.8889 0.337 Uiso 1 1 calc R
H53C H 0.4999 0.9834 0.8552 0.337 Uiso 1 1 calc R
C51 C 0.3731(9) 0.8726(6) 0.8879(6) 0.198(4) Uani 1 1 d .
H51B H 0.3969 0.8518 0.8430 0.238 Uiso 1 1 calc R
H51A H 0.4444 0.8793 0.9342 0.238 Uiso 1 1 calc R
C47 C 0.1832(13) 0.7129(9) 0.7295(7) 0.316(9) Uani 1 1 d D
H47A H 0.1024 0.6819 0.7236 0.379 Uiso 1 1 calc R
H47B H 0.1775 0.7653 0.7446 0.379 Uiso 1 1 calc R
C55 C 0.3757(11) 0.7538(7) 1.0222(7) 0.228(5) Uani 1 1 d .
H55A H 0.3828 0.8080 1.0400 0.273 Uiso 1 1 calc R
H55B H 0.2948 0.7280 1.0220 0.273 Uiso 1 1 calc R
C54 C 0.3823(7) 0.7324(5) 0.9412(5) 0.157(3) Uani 1 1 d .
H54B H 0.4578 0.7645 0.9412 0.189 Uiso 1 1 calc R
H54A H 0.3923 0.6807 0.9286 0.189 Uiso 1 1 calc R
C56 C 0.4766(13) 0.7333(12) 1.0740(9) 0.344(11) Uani 1 1 d .
H56A H 0.4799 0.6824 1.0482 0.413 Uiso 1 1 calc R
H56B H 0.5554 0.7667 1.0804 0.413 Uiso 1 1 calc R
C58 C 0.1475(7) 0.6956(6) 0.8824(5) 0.194(4) Uani 1 1 d .
H58B H 0.1407 0.7177 0.9330 0.233 Uiso 1 1 calc R
H58A H 0.0769 0.7028 0.8433 0.233 Uiso 1 1 calc R
C59 C 0.1379(10) 0.6117(6) 0.8698(6) 0.208(4) Uani 1 1 d .
H59B H 0.2149 0.6036 0.9027 0.250 Uiso 1 1 calc R
H59A H 0.1276 0.5872 0.8161 0.250 Uiso 1 1 calc R
C60 C 0.0220(16) 0.5767(8) 0.8901(9) 0.331(9) Uani 1 1 d .
H60A H 0.0313 0.6007 0.9438 0.397 Uiso 1 1 calc R
H60B H -0.0559 0.5834 0.8567 0.397 Uiso 1 1 calc R
C61 C 0.0202(18) 0.4934(7) 0.8768(10) 0.388(11) Uani 1 1 d .
H61A H 0.0806 0.4867 0.9210 0.582 Uiso 1 1 calc R
H61B H 0.0416 0.4746 0.8311 0.582 Uiso 1 1 calc R
H61C H -0.0628 0.4660 0.8700 0.582 Uiso 1 1 calc R
C57 C 0.4730(11) 0.7348(11) 1.1455(7) 0.347(12) Uani 1 1 d .
H57C H 0.4793 0.7859 1.1744 0.521 Uiso 1 1 calc R
H57A H 0.5425 0.7165 1.1721 0.521 Uiso 1 1 calc R
H57B H 0.3947 0.7032 1.1409 0.521 Uiso 1 1 calc R
O14 O 0.3818(3) 0.20330(19) 0.15248(18) 0.0928(10) Uani 1 1 d .
O15 O 0.2871(3) 0.1381(2) 0.2271(2) 0.1103(12) Uani 1 1 d .
O16 O 0.5086(4) 0.1789(3) 0.2642(3) 0.170(2) Uani 1 1 d .
O13 O 0.3886(5) 0.2671(2) 0.2770(3) 0.165(2) Uani 1 1 d .
O17 O 0.9528(4) 0.8261(3) 0.8477(3) 0.176(2) Uani 1 1 d .
O18 O 0.4052(7) 0.3675(3) 0.1706(4) 0.232(3) Uani 1 1 d .
O19 O 0.8759(11) 0.7016(6) 0.8918(7) 0.374(6) Uani 1 1 d .
H1N H 0.115(3) 1.2093(18) 0.6576(18) 0.041(9) Uiso 1 1 d .
C48 C 0.1997(15) 0.6948(9) 0.6428(8) 0.335(8) Uiso 1 1 d D
H48B H 0.1203 0.6874 0.6017 0.402 Uiso 1 1 calc R
H48A H 0.2627 0.7343 0.6401 0.402 Uiso 1 1 calc R
C49 C 0.2463(16) 0.6179(9) 0.6400(11) 0.356(8) Uiso 1 1 d D
H49A H 0.2757 0.6133 0.6917 0.534 Uiso 1 1 calc R
H49B H 0.3140 0.6184 0.6188 0.534 Uiso 1 1 calc R
H49C H 0.1773 0.5756 0.6078 0.534 Uiso 1 1 calc R

loop_
_atom_site_aniso_label
_atom_site_aniso_U_11
_atom_site_aniso_U_22
_atom_site_aniso_U_33
_atom_site_aniso_U_23
_atom_site_aniso_U_13
_atom_site_aniso_U_12
S1 0.0689(7) 0.0712(7) 0.0613(8) 0.0209(5) 0.0255(5) 0.0240(5)
N1 0.102(3) 0.0509(19) 0.060(2) 0.0331(17) 0.031(2) 0.0297(19)
C2 0.087(3) 0.086(3) 0.087(4) 0.035(3) 0.038(3) 0.023(3)
C1 0.094(3) 0.061(3) 0.083(3) 0.029(2) 0.040(3) 0.013(2)
O1 0.103(2) 0.091(2) 0.072(2) 0.0294(17) 0.0305(17) 0.0399(18)
C3 0.072(3) 0.086(3) 0.067(3) 0.025(2) 0.028(2) 0.026(2)
C6 0.072(3) 0.082(3) 0.065(3) 0.033(2) 0.020(2) 0.027(2)
C8 0.098(3) 0.102(3) 0.072(3) 0.047(3) 0.041(3) 0.039(3)
C4 0.102(4) 0.108(4) 0.066(3) 0.034(3) 0.046(3) 0.037(3)
C7 0.094(3) 0.097(3) 0.077(4) 0.034(3) 0.042(3) 0.045(3)
C5 0.096(3) 0.092(3) 0.073(3) 0.042(2) 0.042(3) 0.038(3)
N2 0.089(3) 0.091(3) 0.066(3) 0.039(2) 0.0229(19) 0.034(2)
N3 0.093(3) 0.090(3) 0.058(2) 0.024(2) 0.0150(19) 0.033(2)
C9 0.058(3) 0.086(3) 0.069(4) 0.018(3) 0.010(2) 0.020(2)
O2 0.114(3) 0.098(2) 0.064(2) 0.0359(17) 0.0231(18) 0.0382(18)
C10 0.072(3) 0.088(3) 0.078(4) 0.032(3) 0.019(2) 0.019(2)
C15 0.108(4) 0.092(4) 0.081(4) 0.026(3) 0.033(3) 0.028(3)
C11 0.107(4) 0.092(4) 0.095(4) 0.029(3) -0.001(3) 0.022(3)
C14 0.133(5) 0.093(4) 0.091(4) 0.016(3) 0.044(3) 0.013(3)
C13 0.122(5) 0.086(4) 0.111(5) 0.014(4) 0.042(4) 0.030(3)
C12 0.116(5) 0.093(4) 0.131(6) 0.013(4) 0.016(4) 0.027(3)
N4 0.204(7) 0.118(5) 0.204(9) 0.019(6) 0.095(7) 0.048(5)
O4 0.391(11) 0.187(6) 0.168(6) 0.023(5) 0.143(7) 0.124(6)
O3 0.254(7) 0.131(4) 0.246(8) 0.005(4) 0.076(5) 0.079(5)
C17 0.140(4) 0.064(3) 0.072(3) 0.023(2) 0.044(3) 0.033(3)
C16 0.136(4) 0.066(3) 0.070(3) 0.032(2) 0.050(3) 0.049(3)
O5 0.120(2) 0.0753(19) 0.056(2) 0.0358(14) 0.0274(16) 0.0351(17)
C21 0.073(3) 0.073(3) 0.048(3) 0.024(2) 0.027(2) 0.029(2)
C18 0.084(3) 0.077(3) 0.057(3) 0.028(2) 0.031(2) 0.032(2)
C22 0.079(3) 0.069(3) 0.055(3) 0.023(2) 0.019(2) 0.010(2)
C20 0.089(3) 0.066(2) 0.051(3) 0.024(2) 0.030(2) 0.031(2)
C19 0.093(3) 0.064(3) 0.052(3) 0.020(2) 0.025(2) 0.030(2)
C23 0.101(3) 0.073(3) 0.057(3) 0.031(2) 0.023(2) 0.019(2)
N5 0.082(2) 0.077(2) 0.041(2) 0.0244(16) 0.0161(16) 0.0216(18)
N6 0.090(3) 0.070(2) 0.047(2) 0.0205(17) 0.0158(18) 0.0179(18)
C24 0.072(3) 0.069(3) 0.066(3) 0.023(2) 0.032(2) 0.030(2)
O6 0.103(2) 0.0728(19) 0.061(2) 0.0157(16) 0.0193(16) 0.0166(16)
C25 0.070(3) 0.077(3) 0.059(3) 0.033(2) 0.028(2) 0.031(2)
C30 0.080(3) 0.079(3) 0.058(3) 0.026(2) 0.031(2) 0.025(2)
C29 0.088(3) 0.071(3) 0.075(4) 0.029(2) 0.042(3) 0.021(2)
C26 0.098(3) 0.078(3) 0.058(3) 0.033(2) 0.020(2) 0.020(2)
C27 0.100(4) 0.101(4) 0.066(3) 0.039(3) 0.026(3) 0.033(3)
C28 0.094(3) 0.079(3) 0.078(4) 0.042(3) 0.042(3) 0.032(3)
N7 0.127(4) 0.101(4) 0.119(5) 0.056(3) 0.046(3) 0.037(3)
O7 0.189(5) 0.141(4) 0.119(4) 0.076(3) 0.028(3) 0.034(3)
O8 0.211(5) 0.081(3) 0.151(4) 0.054(3) 0.054(3) 0.018(3)
C31 0.103(3) 0.060(2) 0.074(3) 0.041(2) 0.034(3) 0.032(2)
C32 0.096(3) 0.063(3) 0.087(3) 0.039(2) 0.032(3) 0.036(2)
O9 0.089(2) 0.0536(16) 0.086(2) 0.0291(14) 0.0430(16) 0.0226(14)
C36 0.087(3) 0.052(2) 0.057(3) 0.0195(18) 0.032(2) 0.021(2)
C33 0.075(3) 0.050(2) 0.057(3) 0.0137(18) 0.027(2) 0.011(2)
C34 0.070(3) 0.053(2) 0.072(3) 0.0178(19) 0.030(2) 0.018(2)
C38 0.077(3) 0.058(3) 0.093(4) 0.026(2) 0.033(3) 0.030(2)
C35 0.079(3) 0.054(2) 0.073(3) 0.018(2) 0.033(2) 0.025(2)
C37 0.076(3) 0.061(3) 0.087(3) 0.030(2) 0.040(2) 0.025(2)
N8 0.104(3) 0.055(2) 0.086(3) 0.0307(17) 0.058(2) 0.0337(18)
N9 0.101(3) 0.058(2) 0.083(3) 0.0312(17) 0.058(2) 0.0322(18)
C39 0.085(3) 0.056(2) 0.077(3) 0.022(2) 0.042(2) 0.020(2)
O10 0.145(3) 0.0639(17) 0.085(2) 0.0325(15) 0.077(2) 0.0364(17)
C40 0.078(3) 0.054(2) 0.072(3) 0.036(2) 0.033(2) 0.0212(19)
C43 0.097(4) 0.062(3) 0.137(5) 0.040(3) 0.051(3) 0.033(3)
C41 0.125(4) 0.076(3) 0.122(5) 0.050(3) 0.069(3) 0.043(3)
C45 0.138(4) 0.067(3) 0.115(4) 0.032(3) 0.077(4) 0.047(3)
C44 0.137(5) 0.076(3) 0.139(5) 0.037(3) 0.083(4) 0.044(3)
C42 0.114(4) 0.092(4) 0.150(6) 0.086(4) 0.062(4) 0.047(3)
N10 0.133(4) 0.084(3) 0.185(6) 0.064(4) 0.072(4) 0.056(3)
O12 0.186(5) 0.116(3) 0.285(7) 0.125(4) 0.112(4) 0.086(3)
O11 0.294(7) 0.118(4) 0.275(7) 0.073(4) 0.153(6) 0.130(4)
N11 0.110(5) 0.172(6) 0.153(6) 0.023(4) 0.074(4) 0.029(4)
C46 0.141(7) 0.339(13) 0.163(9) -0.067(9) 0.094(7) -0.031(7)
C52 0.268(12) 0.271(12) 0.302(14) 0.198(11) 0.213(11) 0.167(11)
C50 0.160(8) 0.228(10) 0.208(9) 0.081(7) 0.114(7) 0.096(7)
C53 0.260(12) 0.215(10) 0.223(11) 0.061(8) 0.127(9) 0.041(9)
C51 0.174(8) 0.219(10) 0.260(12) 0.069(8) 0.142(8) 0.083(8)
C47 0.247(14) 0.46(2) 0.159(10) -0.003(12) 0.099(10) -0.061(13)
C55 0.169(9) 0.315(13) 0.171(10) 0.011(9) 0.059(8) 0.066(8)
C54 0.099(5) 0.187(7) 0.169(8) 0.019(6) 0.035(5) 0.056(5)
C56 0.175(11) 0.59(3) 0.180(13) 0.028(18) -0.021(11) 0.124(14)
C58 0.112(6) 0.254(11) 0.185(9) 0.022(8) 0.054(5) 0.007(7)
C59 0.193(9) 0.173(8) 0.245(12) 0.030(8) 0.109(8) -0.019(7)
C60 0.40(2) 0.215(13) 0.319(19) 0.031(12) 0.153(16) -0.080(14)
C61 0.56(3) 0.162(10) 0.40(2) 0.106(12) 0.141(19) -0.041(14)
C57 0.185(10) 0.60(3) 0.156(10) -0.034(16) -0.020(9) 0.188(14)
O14 0.092(2) 0.140(3) 0.059(2) 0.0490(18) 0.0302(16) 0.0212(19)
O15 0.112(3) 0.121(3) 0.090(3) 0.018(2) 0.048(2) -0.002(2)
O16 0.121(3) 0.321(6) 0.163(4) 0.173(4) 0.073(3) 0.119(4)
O13 0.229(5) 0.091(3) 0.193(5) -0.001(3) 0.142(4) 0.016(3)
O17 0.112(3) 0.168(4) 0.171(4) -0.049(3) 0.002(3) 0.054(3)
O18 0.371(9) 0.120(4) 0.247(7) 0.056(4) 0.151(6) 0.081(5)
O19 0.384(13) 0.382(13) 0.314(12) -0.039(10) 0.173(10) 0.078(10)

loop_
_atom_type_symbol
_atom_type_description
_atom_type_scat_dispersion_real
_atom_type_scat_dispersion_imag
_atom_type_scat_source
C C 0.0033 0.0016 'International Tables Vol C Tables 4.2.6.8 and 6.1.1.4'
H H 0.0000 0.0000 'International Tables Vol C Tables 4.2.6.8 and 6.1.1.4'
N N 0.0061 0.0033 'International Tables Vol C Tables 4.2.6.8 and 6.1.1.4'
O O 0.0106 0.0060 'International Tables Vol C Tables 4.2.6.8 and 6.1.1.4'
S S 0.1246 0.1234 'International Tables Vol C Tables 4.2.6.8 and 6.1.1.4'

loop_
_geom_angle_atom_site_label_1
_geom_angle_atom_site_label_2
_geom_angle_atom_site_label_3
_geom_angle
O16 S1 O13 107.3(4)
O16 S1 O14 111.9(2)
O13 S1 O14 108.1(3)
O16 S1 O15 109.3(3)
O13 S1 O15 107.3(2)
O14 S1 O15 112.6(2)
C1 N1 C31 113.4(3)
C1 N1 C16 113.5(3)
C31 N1 C16 113.5(3)
O1 C2 C1 104.1(4)
N1 C1 C2 110.4(3)
C3 O1 C2 117.3(3)
C8 C3 C4 119.4(4)
C8 C3 O1 123.5(5)
C4 C3 O1 117.0(4)
C5 C6 C7 117.8(4)
C5 C6 N2 119.8(4)
C7 C6 N2 122.5(4)
C3 C8 C7 118.9(5)
C5 C4 C3 121.2(4)
C6 C7 C8 121.6(4)
C4 C5 C6 120.9(5)
C9 N2 C6 125.5(4)
C9 N3 C10 126.5(4)
O2 C9 N2 124.1(4)
O2 C9 N3 124.2(4)
N2 C9 N3 111.6(5)
C15 C10 C11 119.7(5)
C15 C10 N3 124.3(4)
C11 C10 N3 116.0(5)
C14 C15 C10 119.2(5)
C12 C11 C10 120.0(6)
C15 C14 C13 119.9(6)
C12 C13 C14 122.3(6)
C12 C13 N4 119.9(7)
C14 C13 N4 117.8(8)
C13 C12 C11 118.8(6)
O4 N4 O3 123.9(9)
O4 N4 C13 119.3(9)
O3 N4 C13 116.8(10)
O5 C17 C16 104.5(4)
C17 C16 N1 111.0(3)
C18 O5 C17 117.8(3)
C22 C21 C20 118.0(4)
C22 C21 N5 117.2(3)
C20 C21 N5 124.8(4)
C19 C18 C23 120.1(4)
C19 C18 O5 116.3(4)
C23 C18 O5 123.5(4)
C23 C22 C21 121.5(4)
C19 C20 C21 120.2(4)
C18 C19 C20 120.9(4)
C22 C23 C18 119.2(4)
C24 N5 C21 129.7(4)
C24 N6 C25 128.2(4)
O6 C24 N5 122.4(4)
O6 C24 N6 124.4(4)
N5 C24 N6 113.1(4)
N6 C25 C26 117.0(4)
N6 C25 C30 124.5(4)
C26 C25 C30 118.5(4)
C29 C30 C25 119.4(4)
C28 C29 C30 120.3(4)
C27 C26 C25 121.7(4)
C26 C27 C28 118.9(5)
C29 C28 C27 121.2(4)
C29 C28 N7 118.5(5)
C27 C28 N7 120.3(5)
O8 N7 O7 125.1(5)
O8 N7 C28 117.8(6)
O7 N7 C28 117.1(5)
C32 C31 N1 109.0(3)
O9 C32 C31 103.5(3)
C33 O9 C32 119.5(3)
C35 C36 N8 123.6(4)
C35 C36 C37 116.8(4)
N8 C36 C37 119.6(4)
C38 C33 C34 120.8(4)
C38 C33 O9 125.4(4)
C34 C33 O9 113.8(4)
C35 C34 C33 119.1(4)
C33 C38 C37 120.2(4)
C34 C35 C36 122.4(4)
C38 C37 C36 120.8(4)
C39 N8 C36 122.0(4)
C39 N9 C40 127.0(3)
O10 C39 N8 123.7(4)
O10 C39 N9 123.7(4)
N8 C39 N9 112.6(4)
C41 C40 C45 119.2(4)
C41 C40 N9 116.9(4)
C45 C40 N9 123.9(4)
C44 C43 C42 120.9(5)
C44 C43 N10 120.5(6)
C42 C43 N10 118.6(6)
C40 C41 C42 120.5(5)
C44 C45 C40 119.0(5)
C43 C44 C45 121.9(5)
C43 C42 C41 118.4(5)
O11 N10 O12 123.2(6)
O11 N10 C43 118.3(7)
O12 N10 C43 118.4(6)
C50 N11 C54 111.6(6)
C50 N11 C46 115.4(9)
C54 N11 C46 103.7(7)
C50 N11 C58 105.1(7)
C54 N11 C58 110.3(7)
C46 N11 C58 110.7(6)
N11 C46 C47 107.4(9)
C51 C52 C53 108.5(9)
N11 C50 C51 116.6(7)
C50 C51 C52 111.9(8)
C48 C47 C46 119.7(11)
C56 C55 C54 109.8(11)
N11 C54 C55 116.3(7)
C57 C56 C55 118.5(14)
C59 C58 N11 113.2(8)
C58 C59 C60 109.6(10)
C61 C60 C59 106.1(14)
C49 C48 C47 99.3(13)

loop_
_geom_bond_atom_site_label_1
_geom_bond_atom_site_label_2
_geom_bond_distance
S1 O16 1.416(4)
S1 O13 1.439(4)
S1 O14 1.440(3)
S1 O15 1.474(3)
N1 C1 1.488(5)
N1 C31 1.506(5)
N1 C16 1.514(5)
C2 O1 1.426(5)
C2 C1 1.504(6)
O1 C3 1.405(5)
C3 C8 1.361(6)
C3 C4 1.365(6)
C6 C5 1.369(6)
C6 C7 1.370(6)
C6 N2 1.416(5)
C8 C7 1.388(6)
C4 C5 1.355(6)
N2 C9 1.357(5)
N3 C9 1.371(6)
N3 C10 1.407(6)
C9 O2 1.226(5)
C10 C15 1.389(7)
C10 C11 1.400(7)
C15 C14 1.363(6)
C11 C12 1.372(7)
C14 C13 1.370(8)
C13 C12 1.353(8)
C13 N4 1.453(9)
N4 O4 1.218(10)
N4 O3 1.229(9)
C17 O5 1.427(5)
C17 C16 1.486(6)
O5 C18 1.390(5)
C21 C22 1.385(5)
C21 C20 1.390(5)
C21 N5 1.408(5)
C18 C19 1.353(5)
C18 C23 1.383(6)
C22 C23 1.377(6)
C20 C19 1.383(5)
N5 C24 1.362(5)
N6 C24 1.365(5)
N6 C25 1.375(5)
C24 O6 1.226(5)
C25 C26 1.395(6)
C25 C30 1.407(6)
C30 C29 1.376(6)
C29 C28 1.368(6)
C26 C27 1.354(6)
C27 C28 1.387(6)
C28 N7 1.468(6)
N7 O8 1.219(6)
N7 O7 1.236(6)
C31 C32 1.499(6)
C32 O9 1.429(4)
O9 C33 1.390(4)
C36 C35 1.390(6)
C36 N8 1.407(5)
C36 C37 1.409(5)
C33 C38 1.356(5)
C33 C34 1.385(5)
C34 C35 1.359(5)
C38 C37 1.375(5)
N8 C39 1.364(5)
N9 C39 1.367(5)
N9 C40 1.398(4)
C39 O10 1.214(5)
C40 C41 1.357(6)
C40 C45 1.379(6)
C43 C44 1.331(7)
C43 C42 1.347(7)
C43 N10 1.458(6)
C41 C42 1.420(6)
C45 C44 1.377(6)
N10 O11 1.193(7)
N10 O12 1.200(7)
N11 C50 1.483(9)
N11 C54 1.484(9)
N11 C46 1.494(9)
N11 C58 1.550(9)
C46 C47 1.708(18)
C52 C51 1.532(11)
C52 C53 1.548(12)
C50 C51 1.511(10)
C47 C48 1.653(11)
C55 C56 1.440(15)
C55 C54 1.505(11)
C56 C57 1.348(19)
C58 C59 1.510(11)
C59 C60 1.565(15)
C60 C61 1.512(16)
C48 C49 1.597(13)

loop_
_platon_squeeze_void_nr
_platon_squeeze_void_average_x
_platon_squeeze_void_average_y
_platon_squeeze_void_average_z
_platon_squeeze_void_volume
_platon_squeeze_void_count_electrons
_platon_squeeze_void_content
1 0.073 0.869 0.744 8 1 ' '
2 0.500 0.500 1.000 344 86 ' '
3 0.192 0.839 0.620 9 1 ' '
4 0.808 0.161 0.380 9 1 ' '
5 0.927 0.131 0.256 8 1 ' '
